data_2021746
loop_
_publ_author_name
'Wang, Shengpei'
'Yu, Shasha'
'Feng, Jianxiang'
'Liu, Shenggao'

_publ_section_title
;
 A highly efficient antioxidant based on boron and a Schiff base bridged
 phenolic diphenylamine: synthesis, crystal structure and thermal and
 antioxidant properties
;
_journal_coeditor_code JX3038
_journal_issue 9
_journal_name_full 'Acta Crystallographica Section C'
_journal_page_first
;
;
_journal_paper_doi 10.1107/S2053229619011331
_journal_volume 75
_journal_year 2019
_chemical_absolute_configuration ad
_chemical_formula_iupac 'C39 H41 B N2 O'
_chemical_formula_moiety 'C39 H41 B N2 O'
_chemical_formula_sum 'C39 H41 B N2 O'
_chemical_formula_weight 564.55
_chemical_name_common
;
(<i>E</i>)-4-({3,5-Di-<i>tert</i>-butyl-2-[(diphenylboranyl)oxy]\
benzylidene}amino)-<i>N</i>-phenylaniline
;
_chemical_name_systematic
;
{2-[(4-Anilinophenyl)iminomethyl-\k<i>N</i>]-4,6-di-<i>tert</i>-\
butylphenolato-\k<i>O</i>}diphenylboron
;
_space_group_crystal_system monoclinic
_space_group_IT_number 7
_space_group_name_Hall 'P -2yac'
_space_group_name_H-M_alt 'P 1 n 1'
_symmetry_space_group_name_Hall 'P -2yac'
_symmetry_space_group_name_H-M 'P 1 n 1'
_atom_sites_solution_hydrogens geom
_audit_creation_method SHELXL-2016/6
_cell_angle_alpha 90
_cell_angle_beta 96.0950(10)
_cell_angle_gamma 90
_cell_formula_units_Z 2
_cell_length_a 10.6730(5)
_cell_length_b 10.0539(4)
_cell_length_c 15.0271(7)
_cell_measurement_reflns_used 9977
_cell_measurement_temperature 295(2)
_cell_measurement_theta_max 27.5
_cell_measurement_theta_min 2.2
_cell_volume 1603.37(12)
_computing_cell_refinement
;
SAINT (Bruker, 2010)
;
_computing_data_collection
;
APEX2 (Bruker, 2010)
;
_computing_data_reduction
;
SAINT (Bruker, 2010)
;
_computing_molecular_graphics
;
SHELXTL (Bruker, 2010)
;
_computing_publication_material
;
SHELXTL (Bruker, 2010)
;
_computing_structure_refinement
;
SHELXL2016 (Sheldrick, 2015b)
;
_computing_structure_solution
;
SHELXT2014 (Sheldrick, 2015a)
;
_diffrn_ambient_temperature 295(2)
_diffrn_measured_fraction_theta_full 0.994
_diffrn_measured_fraction_theta_max 0.994
_diffrn_measurement_device_type 'Bruker APEXII CCD'
_diffrn_measurement_method '\f and \w scans'
_diffrn_radiation_type MoK\a
_diffrn_radiation_wavelength 0.71073
_diffrn_reflns_av_R_equivalents 0.0593
_diffrn_reflns_av_unetI/netI 0.0476
_diffrn_reflns_limit_h_max 13
_diffrn_reflns_limit_h_min -13
_diffrn_reflns_limit_k_max 11
_diffrn_reflns_limit_k_min -12
_diffrn_reflns_limit_l_max 18
_diffrn_reflns_limit_l_min -18
_diffrn_reflns_number 23747
_diffrn_reflns_theta_full 25.242
_diffrn_reflns_theta_max 25.998
_diffrn_reflns_theta_min 2.442
_exptl_absorpt_coefficient_mu 0.069
_exptl_absorpt_correction_T_max 0.745
_exptl_absorpt_correction_T_min 0.614
_exptl_absorpt_correction_type multi-scan
_exptl_absorpt_process_details SADABS
_exptl_crystal_colour colorless
_exptl_crystal_density_diffrn 1.169
_exptl_crystal_description prismatic
_exptl_crystal_F_000 604
_exptl_crystal_size_max 0.200
_exptl_crystal_size_mid 0.170
_exptl_crystal_size_min 0.130
_refine_diff_density_max 0.150
_refine_diff_density_min -0.153
_refine_ls_abs_structure_details
;
Flack (1983), 3116 Friedel pairs
The experimental value of the Flack parameter is unreliable, as
it has a large s.u.
The following item in the CIF and the Table is the refined Flack
parameter, 0.1(4).
;
_refine_ls_abs_structure_Flack 0.1(4)
_refine_ls_extinction_coef 0.080(10)
_refine_ls_extinction_expression Fc^*^=kFc[1+0.001xFc^2^\l^3^/sin(2\q)]^-1/4^
_refine_ls_extinction_method
;
SHELXL2016 (Sheldrick, 2015b)
;
_refine_ls_goodness_of_fit_ref 1.031
_refine_ls_hydrogen_treatment constr
_refine_ls_matrix_type full
_refine_ls_number_parameters 396
_refine_ls_number_reflns 6249
_refine_ls_number_restraints 2
_refine_ls_restrained_S_all 1.031
_refine_ls_R_factor_all 0.0517
_refine_ls_R_factor_gt 0.0430
_refine_ls_shift/su_max 0.000
_refine_ls_shift/su_mean 0.000
_refine_ls_structure_factor_coef Fsqd
_refine_ls_weighting_details 'w=1/[\s^2^(Fo^2^)+(0.0513P)^2^+0.1760P] where P=(Fo^2^+2Fc^2^)/3'
_refine_ls_weighting_scheme calc
_refine_ls_wR_factor_gt 0.1021
_refine_ls_wR_factor_ref 0.1095
_reflns_number_gt 5477
_reflns_number_total 6249
_reflns_threshold_expression 'I > 2\s(I)'
_cod_data_source_file jx3038sup1.cif
_cod_data_source_block I
_cod_database_code 2021746
_shelx_space_group_comment
;
The symmetry employed for this shelxl refinement is uniquely defined
by the following loop, which should always be used as a source of
symmetry information in preference to the above space-group names.
They are only intended as comments.
;
_shelx_estimated_absorpt_t_min 0.986
_shelx_estimated_absorpt_t_max 0.991

loop_
_space_group_symop_operation_xyz
'x, y, z'
'x+1/2, -y, z+1/2'

loop_
_atom_site_type_symbol
_atom_site_label
_atom_site_fract_x
_atom_site_fract_y
_atom_site_fract_z
_atom_site_U_iso_or_equiv
_atom_site_adp_type
_atom_site_calc_flag
_atom_site_occupancy
O O1 0.58291(17) 0.29385(18) 0.58531(12) 0.0415(4) Uani d 1
N N1 0.4964(2) 0.4678(2) 0.47909(15) 0.0425(5) Uani d 1
N N2 0.1371(2) 0.8761(3) 0.41632(19) 0.0555(7) Uani d 1
H H2 0.069857 0.852951 0.383366 0.067 Uiso calc 1
C C1 0.5142(3) 0.3850(3) 0.41515(19) 0.0466(6) Uani d 1
H H1 0.480869 0.406135 0.357181 0.056 Uiso calc 1
C C2 0.5825(3) 0.2632(3) 0.42938(19) 0.0440(6) Uani d 1
C C3 0.6104(2) 0.2174(3) 0.51757(17) 0.0383(6) Uani d 1
C C4 0.6587(2) 0.0868(3) 0.53326(17) 0.0383(6) Uani d 1
C C5 0.6783(2) 0.0130(3) 0.45761(19) 0.0418(6) Uani d 1
H H5 0.710546 -0.072473 0.466659 0.050 Uiso calc 1
C C6 0.6533(3) 0.0567(3) 0.36887(19) 0.0443(7) Uani d 1
C C7 0.6041(3) 0.1826(3) 0.35608(19) 0.0485(7) Uani d 1
H H7 0.584944 0.214840 0.298223 0.058 Uiso calc 1
C C8 0.6853(3) 0.0302(3) 0.62825(18) 0.0413(6) Uani d 1
C C9 0.5610(3) 0.0116(4) 0.6682(2) 0.0604(8) Uani d 1
H H9A 0.519887 0.096092 0.671495 0.091 Uiso calc 1
H H9B 0.577082 -0.025465 0.727164 0.091 Uiso calc 1
H H9C 0.507751 -0.047618 0.631018 0.091 Uiso calc 1
C C10 0.7700(3) 0.1236(3) 0.6881(2) 0.0574(8) Uani d 1
H H10A 0.844744 0.142770 0.660072 0.086 Uiso calc 1
H H10B 0.792871 0.081776 0.744907 0.086 Uiso calc 1
H H10C 0.725652 0.204802 0.696772 0.086 Uiso calc 1
C C11 0.7525(3) -0.1039(3) 0.6286(2) 0.0577(8) Uani d 1
H H11A 0.700400 -0.166604 0.593653 0.087 Uiso calc 1
H H11B 0.768454 -0.135614 0.689026 0.087 Uiso calc 1
H H11C 0.830955 -0.093656 0.603480 0.087 Uiso calc 1
C C12 0.6772(3) -0.0367(3) 0.2911(2) 0.0522(7) Uani d 1
C C13 0.8139(3) -0.0836(5) 0.3025(2) 0.0711(11) Uani d 1
H H13A 0.868894 -0.008303 0.300877 0.107 Uiso calc 1
H H13B 0.827893 -0.143725 0.254940 0.107 Uiso calc 1
H H13C 0.830972 -0.128355 0.358964 0.107 Uiso calc 1
C C14 0.5937(4) -0.1619(4) 0.2957(3) 0.0755(11) Uani d 1
H H14A 0.619185 -0.209824 0.349898 0.113 Uiso calc 1
H H14B 0.602955 -0.217905 0.245124 0.113 Uiso calc 1
H H14C 0.507139 -0.135542 0.295062 0.113 Uiso calc 1
C C15 0.6500(5) 0.0301(5) 0.2018(3) 0.0904(14) Uani d 1
H H15A 0.563378 0.057609 0.193724 0.136 Uiso calc 1
H H15B 0.665710 -0.031042 0.155155 0.136 Uiso calc 1
H H15C 0.703463 0.106510 0.199271 0.136 Uiso calc 1
C C16 0.7209(3) 0.5006(3) 0.57004(19) 0.0454(6) Uani d 1
C C17 0.8123(3) 0.4814(4) 0.6419(2) 0.0578(8) Uani d 1
H H17 0.789907 0.436802 0.692064 0.069 Uiso calc 1
C C18 0.9353(3) 0.5256(4) 0.6421(3) 0.0701(10) Uani d 1
H H18 0.993902 0.509222 0.691179 0.084 Uiso calc 1
C C19 0.9706(3) 0.5942(4) 0.5690(3) 0.0727(11) Uani d 1
H H19 1.052254 0.626532 0.568899 0.087 Uiso calc 1
C C20 0.8841(4) 0.6134(4) 0.4976(3) 0.0731(11) Uani d 1
H H20 0.907595 0.657729 0.447688 0.088 Uiso calc 1
C C21 0.7608(3) 0.5684(3) 0.4973(2) 0.0565(8) Uani d 1
H H21 0.703633 0.583907 0.447221 0.068 Uiso calc 1
C C22 0.5089(3) 0.4983(3) 0.65798(19) 0.0424(6) Uani d 1
C C23 0.3979(3) 0.4401(4) 0.6792(2) 0.0607(8) Uani d 1
H H23 0.365239 0.367485 0.646062 0.073 Uiso calc 1
C C24 0.3347(4) 0.4877(5) 0.7484(3) 0.0812(12) Uani d 1
H H24 0.260711 0.446715 0.761383 0.097 Uiso calc 1
C C25 0.3807(4) 0.5954(4) 0.7983(3) 0.0779(11) Uani d 1
H H25 0.336914 0.628389 0.843878 0.093 Uiso calc 1
C C26 0.4911(4) 0.6534(4) 0.7804(2) 0.0661(9) Uani d 1
H H26 0.523989 0.724856 0.814634 0.079 Uiso calc 1
C C27 0.5535(3) 0.6052(3) 0.7111(2) 0.0527(7) Uani d 1
H H27 0.628277 0.645808 0.699448 0.063 Uiso calc 1
C C28 0.4063(3) 0.5731(3) 0.46099(18) 0.0428(6) Uani d 1
C C29 0.2961(3) 0.5542(3) 0.4056(2) 0.0481(7) Uani d 1
H H29 0.279566 0.471796 0.378836 0.058 Uiso calc 1
C C30 0.2099(3) 0.6561(3) 0.3896(2) 0.0489(7) Uani d 1
H H30 0.137514 0.642332 0.350431 0.059 Uiso calc 1
C C31 0.2298(3) 0.7792(3) 0.43106(19) 0.0448(6) Uani d 1
C C32 0.3398(3) 0.7962(3) 0.4880(2) 0.0503(7) Uani d 1
H H32 0.354994 0.877312 0.516931 0.060 Uiso calc 1
C C33 0.4271(3) 0.6950(3) 0.5026(2) 0.0484(7) Uani d 1
H H33 0.500447 0.708916 0.540658 0.058 Uiso calc 1
C C34 0.1399(3) 1.0070(3) 0.44859(19) 0.0439(6) Uani d 1
C C35 0.0301(3) 1.0620(3) 0.4756(2) 0.0501(7) Uani d 1
H H35 -0.042477 1.010437 0.473608 0.060 Uiso calc 1
C C36 0.0278(3) 1.1913(3) 0.5050(2) 0.0575(8) Uani d 1
H H36 -0.047157 1.227639 0.520253 0.069 Uiso calc 1
C C37 0.1350(4) 1.2669(4) 0.5119(3) 0.0655(9) Uani d 1
H H37 0.134259 1.353132 0.534314 0.079 Uiso calc 1
C C38 0.2433(3) 1.2142(3) 0.4856(3) 0.0634(9) Uani d 1
H H38 0.316224 1.265472 0.490443 0.076 Uiso calc 1
C C39 0.2468(3) 1.0867(3) 0.4519(2) 0.0554(8) Uani d 1
H H39 0.320265 1.054314 0.431500 0.066 Uiso calc 1
B B1 0.5800(3) 0.4425(3) 0.5760(2) 0.0411(7) Uani d 1

loop_
_atom_site_aniso_label
_atom_site_aniso_U_11
_atom_site_aniso_U_22
_atom_site_aniso_U_33
_atom_site_aniso_U_12
_atom_site_aniso_U_13
_atom_site_aniso_U_23
O1 0.0529(11) 0.0394(10) 0.0332(9) 0.0026(8) 0.0094(8) -0.0035(7)
N1 0.0505(13) 0.0393(12) 0.0386(12) 0.0012(10) 0.0086(10) 0.0020(10)
N2 0.0469(14) 0.0479(15) 0.0686(17) 0.0042(11) -0.0090(12) -0.0054(13)
C1 0.0573(17) 0.0494(16) 0.0336(13) 0.0020(13) 0.0071(12) 0.0021(12)
C2 0.0482(15) 0.0447(15) 0.0399(14) 0.0023(12) 0.0083(12) -0.0011(12)
C3 0.0394(14) 0.0421(14) 0.0339(13) -0.0015(11) 0.0070(10) -0.0051(11)
C4 0.0350(13) 0.0415(14) 0.0387(13) -0.0018(11) 0.0053(11) -0.0043(11)
C5 0.0351(13) 0.0469(15) 0.0433(14) 0.0021(11) 0.0042(11) -0.0075(12)
C6 0.0391(14) 0.0541(17) 0.0394(15) 0.0039(12) 0.0032(11) -0.0107(12)
C7 0.0534(17) 0.0600(18) 0.0325(13) 0.0053(14) 0.0059(12) -0.0035(12)
C8 0.0425(15) 0.0434(14) 0.0386(14) -0.0021(11) 0.0072(11) -0.0028(11)
C9 0.0567(19) 0.075(2) 0.0520(19) -0.0026(16) 0.0169(15) 0.0066(16)
C10 0.064(2) 0.062(2) 0.0436(16) -0.0053(15) -0.0077(14) 0.0009(14)
C11 0.072(2) 0.0521(18) 0.0491(17) 0.0093(15) 0.0068(15) 0.0051(14)
C12 0.0507(17) 0.0650(19) 0.0405(15) 0.0053(15) 0.0034(13) -0.0179(14)
C13 0.0510(18) 0.101(3) 0.063(2) 0.0097(18) 0.0149(16) -0.029(2)
C14 0.063(2) 0.085(3) 0.077(2) -0.0052(19) 0.0000(18) -0.033(2)
C15 0.135(4) 0.094(3) 0.0422(19) 0.023(3) 0.008(2) -0.0216(19)
C16 0.0543(16) 0.0384(14) 0.0450(15) -0.0005(12) 0.0128(12) -0.0073(11)
C17 0.0563(18) 0.066(2) 0.0511(17) -0.0078(15) 0.0068(14) -0.0074(15)
C18 0.052(2) 0.076(2) 0.081(3) -0.0019(17) 0.0029(18) -0.018(2)
C19 0.051(2) 0.073(2) 0.099(3) -0.0093(17) 0.026(2) -0.014(2)
C20 0.069(2) 0.068(2) 0.088(3) -0.0081(18) 0.036(2) 0.004(2)
C21 0.0581(18) 0.0550(18) 0.0591(19) 0.0008(15) 0.0193(15) 0.0042(14)
C22 0.0498(16) 0.0393(14) 0.0385(14) 0.0029(11) 0.0071(11) 0.0004(11)
C23 0.062(2) 0.063(2) 0.060(2) -0.0097(16) 0.0218(16) -0.0112(16)
C24 0.076(2) 0.095(3) 0.079(3) -0.012(2) 0.042(2) -0.010(2)
C25 0.098(3) 0.076(3) 0.067(2) 0.012(2) 0.043(2) -0.011(2)
C26 0.098(3) 0.0520(19) 0.0509(18) 0.0037(18) 0.0201(18) -0.0124(14)
C27 0.069(2) 0.0449(16) 0.0463(16) -0.0023(14) 0.0168(14) -0.0045(13)
C28 0.0496(15) 0.0401(14) 0.0389(14) 0.0025(12) 0.0058(12) 0.0037(11)
C29 0.0576(17) 0.0402(15) 0.0460(15) -0.0043(12) 0.0034(13) -0.0027(12)
C30 0.0489(16) 0.0471(16) 0.0484(16) -0.0023(13) -0.0051(13) -0.0014(13)
C31 0.0471(15) 0.0420(15) 0.0451(15) 0.0012(12) 0.0042(12) 0.0051(12)
C32 0.0536(17) 0.0385(15) 0.0562(17) 0.0010(12) -0.0069(13) -0.0048(13)
C33 0.0497(15) 0.0444(15) 0.0491(16) -0.0004(12) -0.0047(13) -0.0016(12)
C34 0.0457(16) 0.0457(16) 0.0399(14) 0.0033(12) 0.0020(12) 0.0063(12)
C35 0.0432(15) 0.0612(19) 0.0462(16) 0.0017(13) 0.0056(13) 0.0041(14)
C36 0.0582(19) 0.064(2) 0.0513(18) 0.0149(16) 0.0110(14) 0.0012(15)
C37 0.077(2) 0.0468(18) 0.072(2) 0.0064(17) 0.0078(18) -0.0009(16)
C38 0.060(2) 0.0457(17) 0.085(2) -0.0051(14) 0.0099(17) 0.0073(16)
C39 0.0489(17) 0.0484(17) 0.071(2) 0.0020(13) 0.0151(15) 0.0063(15)
B1 0.0486(17) 0.0391(15) 0.0361(15) 0.0012(13) 0.0067(13) -0.0032(12)

loop_
_atom_type_symbol
_atom_type_description
_atom_type_scat_dispersion_real
_atom_type_scat_dispersion_imag
_atom_type_scat_source
C C 0.0033 0.0016 'International Tables Vol C Tables 4.2.6.8 and 6.1.1.4'
H H 0.0000 0.0000 'International Tables Vol C Tables 4.2.6.8 and 6.1.1.4'
B B 0.0013 0.0007 'International Tables Vol C Tables 4.2.6.8 and 6.1.1.4'
N N 0.0061 0.0033 'International Tables Vol C Tables 4.2.6.8 and 6.1.1.4'
O O 0.0106 0.0060 'International Tables Vol C Tables 4.2.6.8 and 6.1.1.4'

loop_
_geom_angle_atom_site_label_1
_geom_angle_atom_site_label_2
_geom_angle_atom_site_label_3
_geom_angle
_geom_angle_publ_flag
C3 O1 B1 120.5(2) ?
C1 N1 C28 118.6(2) ?
C1 N1 B1 116.6(2) ?
C28 N1 B1 124.8(2) y
C31 N2 C34 127.9(2) ?
C31 N2 H2 116.0 ?
C34 N2 H2 116.0 ?
N1 C1 C2 123.4(3) y
N1 C1 H1 118.3 ?
C2 C1 H1 118.3 ?
C3 C2 C7 121.0(3) ?
C3 C2 C1 118.4(2) ?
C7 C2 C1 120.0(3) ?
O1 C3 C2 119.3(2) ?
O1 C3 C4 120.8(2) ?
C2 C3 C4 119.7(2) ?
C5 C4 C3 116.1(2) ?
C5 C4 C8 122.2(2) ?
C3 C4 C8 121.6(2) ?
C4 C5 C6 125.4(3) ?
C4 C5 H5 117.3 ?
C6 C5 H5 117.3 ?
C7 C6 C5 116.9(2) ?
C7 C6 C12 123.1(3) ?
C5 C6 C12 120.0(3) ?
C6 C7 C2 120.8(3) ?
C6 C7 H7 119.6 ?
C2 C7 H7 119.6 ?
C9 C8 C11 108.6(3) ?
C9 C8 C10 109.2(3) ?
C11 C8 C10 107.0(3) ?
C9 C8 C4 109.2(2) ?
C11 C8 C4 111.8(2) ?
C10 C8 C4 111.0(2) ?
C8 C9 H9A 109.5 ?
C8 C9 H9B 109.5 ?
H9A C9 H9B 109.5 ?
C8 C9 H9C 109.5 ?
H9A C9 H9C 109.5 ?
H9B C9 H9C 109.5 ?
C8 C10 H10A 109.5 ?
C8 C10 H10B 109.5 ?
H10A C10 H10B 109.5 ?
C8 C10 H10C 109.5 ?
H10A C10 H10C 109.5 ?
H10B C10 H10C 109.5 ?
C8 C11 H11A 109.5 ?
C8 C11 H11B 109.5 ?
H11A C11 H11B 109.5 ?
C8 C11 H11C 109.5 ?
H11A C11 H11C 109.5 ?
H11B C11 H11C 109.5 ?
C15 C12 C13 109.3(3) ?
C15 C12 C6 111.9(3) ?
C13 C12 C6 109.7(2) ?
C15 C12 C14 110.2(3) ?
C13 C12 C14 107.0(3) ?
C6 C12 C14 108.6(3) ?
C12 C13 H13A 109.5 ?
C12 C13 H13B 109.5 ?
H13A C13 H13B 109.5 ?
C12 C13 H13C 109.5 ?
H13A C13 H13C 109.5 ?
H13B C13 H13C 109.5 ?
C12 C14 H14A 109.5 ?
C12 C14 H14B 109.5 ?
H14A C14 H14B 109.5 ?
C12 C14 H14C 109.5 ?
H14A C14 H14C 109.5 ?
H14B C14 H14C 109.5 ?
C12 C15 H15A 109.5 ?
C12 C15 H15B 109.5 ?
H15A C15 H15B 109.5 ?
C12 C15 H15C 109.5 ?
H15A C15 H15C 109.5 ?
H15B C15 H15C 109.5 ?
C17 C16 C21 115.5(3) ?
C17 C16 B1 119.0(3) ?
C21 C16 B1 125.5(3) ?
C18 C17 C16 122.9(3) ?
C18 C17 H17 118.5 ?
C16 C17 H17 118.5 ?
C19 C18 C17 119.8(4) ?
C19 C18 H18 120.1 ?
C17 C18 H18 120.1 ?
C20 C19 C18 118.7(3) ?
C20 C19 H19 120.7 ?
C18 C19 H19 120.7 ?
C19 C20 C21 121.5(4) ?
C19 C20 H20 119.2 ?
C21 C20 H20 119.2 ?
C20 C21 C16 121.6(4) ?
C20 C21 H21 119.2 ?
C16 C21 H21 119.2 ?
C23 C22 C27 116.2(3) ?
C23 C22 B1 120.7(3) ?
C27 C22 B1 123.1(3) ?
C24 C23 C22 121.5(3) ?
C24 C23 H23 119.3 ?
C22 C23 H23 119.3 ?
C25 C24 C23 120.5(4) ?
C25 C24 H24 119.7 ?
C23 C24 H24 119.7 ?
C26 C25 C24 119.5(3) ?
C26 C25 H25 120.2 ?
C24 C25 H25 120.2 ?
C25 C26 C27 119.5(3) ?
C25 C26 H26 120.2 ?
C27 C26 H26 120.2 ?
C26 C27 C22 122.7(3) ?
C26 C27 H27 118.6 ?
C22 C27 H27 118.6 ?
C29 C28 C33 118.7(3) ?
C29 C28 N1 121.6(2) ?
C33 C28 N1 119.7(2) ?
C28 C29 C30 120.9(3) ?
C28 C29 H29 119.6 ?
C30 C29 H29 119.6 ?
C29 C30 C31 120.9(3) ?
C29 C30 H30 119.5 ?
C31 C30 H30 119.5 ?
C32 C31 N2 123.6(3) ?
C32 C31 C30 117.7(3) ?
N2 C31 C30 118.7(3) ?
C33 C32 C31 121.3(3) ?
C33 C32 H32 119.4 ?
C31 C32 H32 119.4 ?
C32 C33 C28 120.5(3) ?
C32 C33 H33 119.7 ?
C28 C33 H33 119.7 ?
C39 C34 C35 118.2(3) ?
C39 C34 N2 122.7(3) ?
C35 C34 N2 119.0(3) ?
C36 C35 C34 120.9(3) ?
C36 C35 H35 119.6 ?
C34 C35 H35 119.6 ?
C37 C36 C35 120.4(3) ?
C37 C36 H36 119.8 ?
C35 C36 H36 119.8 ?
C38 C37 C36 119.2(3) ?
C38 C37 H37 120.4 ?
C36 C37 H37 120.4 ?
C37 C38 C39 121.5(3) ?
C37 C38 H38 119.2 ?
C39 C38 H38 119.2 ?
C38 C39 C34 119.6(3) ?
C38 C39 H39 120.2 ?
C34 C39 H39 120.2 ?
O1 B1 C22 106.3(2) ?
O1 B1 C16 110.6(2) y
C22 B1 C16 115.5(2) y
O1 B1 N1 103.9(2) y
C22 B1 N1 111.6(2) y
C16 B1 N1 108.3(2) ?

loop_
_geom_bond_atom_site_label_1
_geom_bond_atom_site_label_2
_geom_bond_distance
_geom_bond_publ_flag
O1 C3 1.333(3) y
O1 B1 1.501(4) y
N1 C1 1.300(4) y
N1 C28 1.437(4) y
N1 B1 1.644(4) y
N2 C31 1.389(4) y
N2 C34 1.402(4) y
N2 H2 0.8600 ?
C1 C2 1.430(4) y
C1 H1 0.9300 ?
C2 C3 1.405(4) y
C2 C7 1.406(4) y
C3 C4 1.421(4) y
C4 C5 1.392(4) y
C4 C8 1.535(4) y
C5 C6 1.402(4) y
C5 H5 0.9300 ?
C6 C7 1.377(4) y
C6 C12 1.541(4) y
C7 H7 0.9300 ?
C8 C9 1.524(4) ?
C8 C11 1.527(4) ?
C8 C10 1.528(4) ?
C9 H9A 0.9600 ?
C9 H9B 0.9600 ?
C9 H9C 0.9600 ?
C10 H10A 0.9600 ?
C10 H10B 0.9600 ?
C10 H10C 0.9600 ?
C11 H11A 0.9600 ?
C11 H11B 0.9600 ?
C11 H11C 0.9600 ?
C12 C15 1.503(5) ?
C12 C13 1.526(5) ?
C12 C14 1.548(5) ?
C13 H13A 0.9600 ?
C13 H13B 0.9600 ?
C13 H13C 0.9600 ?
C14 H14A 0.9600 ?
C14 H14B 0.9600 ?
C14 H14C 0.9600 ?
C15 H15A 0.9600 ?
C15 H15B 0.9600 ?
C15 H15C 0.9600 ?
C16 C17 1.389(5) ?
C16 C21 1.393(4) ?
C16 B1 1.625(4) y
C17 C18 1.386(5) ?
C17 H17 0.9300 ?
C18 C19 1.383(6) ?
C18 H18 0.9300 ?
C19 C20 1.352(6) ?
C19 H19 0.9300 ?
C20 C21 1.391(5) ?
C20 H20 0.9300 ?
C21 H21 0.9300 ?
C22 C23 1.388(4) ?
C22 C27 1.392(4) ?
C22 B1 1.615(4) y
C23 C24 1.385(5) ?
C23 H23 0.9300 ?
C24 C25 1.377(6) ?
C24 H24 0.9300 ?
C25 C26 1.367(6) ?
C25 H25 0.9300 ?
C26 C27 1.383(4) ?
C26 H26 0.9300 ?
C27 H27 0.9300 ?
C28 C29 1.380(4) ?
C28 C33 1.383(4) ?
C29 C30 1.381(4) ?
C29 H29 0.9300 ?
C30 C31 1.392(4) ?
C30 H30 0.9300 ?
C31 C32 1.388(4) ?
C32 C33 1.382(4) ?
C32 H32 0.9300 ?
C33 H33 0.9300 ?
C34 C39 1.391(4) ?
C34 C35 1.394(4) ?
C35 C36 1.374(5) ?
C35 H35 0.9300 ?
C36 C37 1.369(5) ?
C36 H36 0.9300 ?
C37 C38 1.368(5) ?
C37 H37 0.9300 ?
C38 C39 1.380(5) ?
C38 H38 0.9300 ?
C39 H39 0.9300 ?

loop_
_geom_torsion_atom_site_label_1
_geom_torsion_atom_site_label_2
_geom_torsion_atom_site_label_3
_geom_torsion_atom_site_label_4
_geom_torsion
_geom_torsion_publ_flag
C28 N1 C1 C2 -167.8(3) ?
B1 N1 C1 C2 12.0(4) y
N1 C1 C2 C3 12.9(4) y
N1 C1 C2 C7 -176.3(3) y
B1 O1 C3 C2 -28.1(3) y
B1 O1 C3 C4 156.6(2) y
C7 C2 C3 O1 -176.7(2) y
C1 C2 C3 O1 -6.0(4) y
C7 C2 C3 C4 -1.3(4) y
C1 C2 C3 C4 169.4(3) y
O1 C3 C4 C5 176.9(2) y
C2 C3 C4 C5 1.6(4) y
O1 C3 C4 C8 -2.1(4) ?
C2 C3 C4 C8 -177.3(2) ?
C3 C4 C5 C6 -0.5(4) ?
C8 C4 C5 C6 178.4(3) ?
C4 C5 C6 C7 -0.8(4) ?
C4 C5 C6 C12 -178.9(3) ?
C5 C6 C7 C2 1.1(4) ?
C12 C6 C7 C2 179.1(3) ?
C3 C2 C7 C6 0.0(4) ?
C1 C2 C7 C6 -170.6(3) ?
C5 C4 C8 C9 -111.5(3) ?
C3 C4 C8 C9 67.4(3) y
C5 C4 C8 C11 8.7(4) y
C3 C4 C8 C11 -172.5(2) ?
C5 C4 C8 C10 128.0(3) y
C3 C4 C8 C10 -53.1(3) ?
C7 C6 C12 C15 4.4(5) y
C5 C6 C12 C15 -177.6(3) ?
C7 C6 C12 C13 125.9(3) y
C5 C6 C12 C13 -56.1(4) ?
C7 C6 C12 C14 -117.5(3) y
C5 C6 C12 C14 60.5(4) ?
C21 C16 C17 C18 -0.2(5) ?
B1 C16 C17 C18 179.0(3) y
C16 C17 C18 C19 1.2(5) y
C17 C18 C19 C20 -1.7(6) ?
C18 C19 C20 C21 1.4(6) ?
C19 C20 C21 C16 -0.5(6) ?
C17 C16 C21 C20 -0.1(4) ?
B1 C16 C21 C20 -179.3(3) y
C27 C22 C23 C24 1.0(5) ?
B1 C22 C23 C24 -179.1(3) y
C22 C23 C24 C25 0.2(7) ?
C23 C24 C25 C26 -1.5(7) ?
C24 C25 C26 C27 1.5(6) ?
C25 C26 C27 C22 -0.3(5) ?
C23 C22 C27 C26 -1.0(5) ?
B1 C22 C27 C26 179.1(3) y
C1 N1 C28 C29 36.4(4) ?
B1 N1 C28 C29 -143.3(3) ?
C1 N1 C28 C33 -146.4(3) ?
B1 N1 C28 C33 33.9(4) ?
C33 C28 C29 C30 2.2(4) ?
N1 C28 C29 C30 179.4(3) ?
C28 C29 C30 C31 -2.2(5) y
C34 N2 C31 C32 5.2(5) y
C34 N2 C31 C30 -177.5(3) ?
C29 C30 C31 C32 0.9(5) ?
C29 C30 C31 N2 -176.6(3) ?
N2 C31 C32 C33 177.9(3) ?
C30 C31 C32 C33 0.5(5) ?
C31 C32 C33 C28 -0.5(5) ?
C29 C28 C33 C32 -0.8(4) ?
N1 C28 C33 C32 -178.1(3) ?
C31 N2 C34 C39 41.0(5) y
C31 N2 C34 C35 -141.5(3) ?
C39 C34 C35 C36 -0.3(4) ?
N2 C34 C35 C36 -178.0(3) y
C34 C35 C36 C37 -2.8(5) ?
C35 C36 C37 C38 2.8(5) ?
C36 C37 C38 C39 0.2(6) ?
C37 C38 C39 C34 -3.3(5) ?
C35 C34 C39 C38 3.2(5) ?
N2 C34 C39 C38 -179.2(3) ?
C3 O1 B1 C22 165.3(2) ?
C3 O1 B1 C16 -68.7(3) ?
C3 O1 B1 N1 47.4(3) y
C23 C22 B1 O1 -45.9(4) ?
C27 C22 B1 O1 134.1(3) ?
C23 C22 B1 C16 -169.0(3) ?
C27 C22 B1 C16 10.9(4) ?
C23 C22 B1 N1 66.8(3) ?
C27 C22 B1 N1 -113.3(3) ?
C17 C16 B1 O1 -61.7(3) ?
C21 C16 B1 O1 117.4(3) ?
C17 C16 B1 C22 59.1(4) ?
C21 C16 B1 C22 -121.8(3) ?
C17 C16 B1 N1 -175.0(2) ?
C21 C16 B1 N1 4.1(4) ?
C1 N1 B1 O1 -38.5(3) ?
C28 N1 B1 O1 141.2(2) ?
C1 N1 B1 C22 -152.7(2) ?
C28 N1 B1 C22 27.0(4) ?
C1 N1 B1 C16 79.1(3) ?
C28 N1 B1 C16 -101.1(3) ?

_cod_database_fobs_code 2021746
